data_7209402
loop_
_publ_author_name
'Louzikova, A.'
'Range, K.J.'

_publ_section_title
;
 Hochdrucksynthese und Einkristall-Strukturverfeinerung von
 Calciumaurat(III), Ca Au2 O4
;
_journal_name_full
;
Zeitschrift fuer Naturforschung, Teil B. Anorganische Chemie, Organische
 Chemie (42,1987-)
;
_journal_page_first 747
_journal_page_last 750
_journal_volume 51
_journal_year 1996
_chemical_formula_sum 'Au2 Ca O4'
_chemical_name_systematic 'Ca (Au2 O4)'
_space_group_IT_number 88
_symmetry_space_group_name_Hall '-I 4ad'
_symmetry_space_group_name_H-M 'I 41/a :2'
_cell_angle_alpha 90
_cell_angle_beta 90
_cell_angle_gamma 90
_cell_formula_units_Z 4
_cell_length_a 5.9868
_cell_length_b 5.9868
_cell_length_c 10.043
_cell_volume 359.959
_citation_journal_id_ASTM ZNBSEN
_cod_data_source_file gold_451.cif
_cod_data_source_block Au2Ca1O4
_cod_original_formula_sum 'Au2 Ca1 O4'
_cod_database_code 7209402

loop_
_symmetry_equiv_pos_as_xyz
x,y,z
-y+3/4,x+1/4,z+1/4
-x+1/2,-y,z+1/2
y+3/4,-x+3/4,z+3/4
-x,-y,-z
y-3/4,-x-1/4,-z-1/4
x-1/2,y,-z-1/2
-y-3/4,x-3/4,-z-3/4
x+1/2,y+1/2,z+1/2
-y+5/4,x+3/4,z+3/4
-x+1,-y+1/2,z+1
y+5/4,-x+5/4,z+5/4
-x+1/2,-y+1/2,-z+1/2
y-1/4,-x+1/4,-z+1/4
x,y+1/2,-z
-y-1/4,x-1/4,-z-1/4

loop_
_atom_site_label
_atom_site_type_symbol
_atom_site_fract_x
_atom_site_fract_y
_atom_site_fract_z
_atom_site_occupancy
_atom_site_U_iso_or_equiv
Ca1 Ca+2 0 0.25 0.125 1 0.0
Au1 Au+3 0 0 0.5 1 0.0
O1 O-2 0.1536 0.0464 0.325 1 0.0
